data_7053899
loop_
_publ_author_name
'Bykowska, Aleksandra'
'Starosta, Rados\/law'
'Komarnicka, Urszula K.'
'Ciunik, Zbigniew'
'Kyzio\/l, Agnieszka'
'Guz-Regner, Katarzyna'
'Bugla-P\/losko\'nska, Gabriela'
'Je\.zowska-Bojczuk, Ma\/lgorzata'

_publ_section_title
;
 Phosphine derivatives of ciprofloxacin and norfloxacin, a new class of
 potential therapeutic agents
;
_journal_issue 3
_journal_name_full 'New Journal of Chemistry'
_journal_page_first 1062
_journal_paper_doi 10.1039/c3nj01243c
_journal_volume 38
_journal_year 2014
_chemical_formula_moiety 'C30 H29 F N3 O4 P, 2(C3 H6 O)'
_chemical_formula_sum 'C36 H41 F N3 O6 P'
_chemical_formula_weight 661.69
_chemical_name_systematic
;
 ?
;
_space_group_IT_number 2
_symmetry_cell_setting triclinic
_symmetry_space_group_name_Hall '-P 1'
_symmetry_space_group_name_H-M 'P -1'
_atom_sites_solution_hydrogens geom
_atom_sites_solution_primary direct
_atom_sites_solution_secondary difmap
_audit_creation_method SHELXL-97
_cell_angle_alpha 105.39(2)
_cell_angle_beta 90.16(2)
_cell_angle_gamma 94.95(2)
_cell_formula_units_Z 2
_cell_length_a 8.650(2)
_cell_length_b 12.440(2)
_cell_length_c 16.140(3)
_cell_measurement_reflns_used 3521
_cell_measurement_temperature 293(2)
_cell_measurement_theta_max 24.5
_cell_measurement_theta_min 2.95
_cell_volume 1667.6(6)
_computing_cell_refinement 'CrysAlis RED (Oxford Diffraction, 2009)'
_computing_data_collection 'CrysAlis CCD (Oxford Diffraction, 2009)'
_computing_data_reduction 'CrysAlis RED (Oxford Diffraction, 2009)'
_computing_molecular_graphics 'SHELXTL (Bruker, 1997)'
_computing_publication_material 'SHELXL97 (Sheldrick, 1997)'
_computing_structure_refinement 'SHELXL-97 (Sheldrick, 1997)'
_computing_structure_solution 'SHELXS-97 (Sheldrick, 1990)'
_diffrn_ambient_temperature 293(2)
_diffrn_measured_fraction_theta_full 0.998
_diffrn_measured_fraction_theta_max 0.998
_diffrn_measurement_device_type 'Kuma KM4CCD \k-axis diffractometer'
_diffrn_measurement_method \w
_diffrn_radiation_monochromator graphite
_diffrn_radiation_source 'fine-focus sealed tube'
_diffrn_radiation_type MoK\a
_diffrn_radiation_wavelength 0.71073
_diffrn_reflns_av_R_equivalents 0.0294
_diffrn_reflns_av_sigmaI/netI 0.0303
_diffrn_reflns_limit_h_max 9
_diffrn_reflns_limit_h_min -10
_diffrn_reflns_limit_k_max 14
_diffrn_reflns_limit_k_min -14
_diffrn_reflns_limit_l_max 19
_diffrn_reflns_limit_l_min -19
_diffrn_reflns_number 17054
_diffrn_reflns_theta_full 25.00
_diffrn_reflns_theta_max 25.00
_diffrn_reflns_theta_min 2.91
_exptl_absorpt_coefficient_mu 0.139
_exptl_absorpt_correction_type none
_exptl_crystal_colour colorless
_exptl_crystal_density_diffrn 1.318
_exptl_crystal_density_method 'not measured'
_exptl_crystal_description plate
_exptl_crystal_F_000 700
_exptl_crystal_size_max 0.15
_exptl_crystal_size_mid 0.09
_exptl_crystal_size_min 0.07
_refine_diff_density_max 2.208
_refine_diff_density_min -0.738
_refine_diff_density_rms 0.109
_refine_ls_extinction_method none
_refine_ls_goodness_of_fit_ref 1.041
_refine_ls_hydrogen_treatment mixed
_refine_ls_matrix_type full
_refine_ls_number_parameters 444
_refine_ls_number_reflns 5882
_refine_ls_number_restraints 0
_refine_ls_restrained_S_all 1.041
_refine_ls_R_factor_all 0.0986
_refine_ls_R_factor_gt 0.0858
_refine_ls_shift/su_max 0.000
_refine_ls_shift/su_mean 0.000
_refine_ls_structure_factor_coef Fsqd
_refine_ls_weighting_details 'calc w=1/[\s^2^(Fo^2^)+(0.1378P)^2^+4.9359P] where P=(Fo^2^+2Fc^2^)/3'
_refine_ls_weighting_scheme calc
_refine_ls_wR_factor_gt 0.2339
_refine_ls_wR_factor_ref 0.2435
_reflns_number_gt 4781
_reflns_number_total 5882
_reflns_threshold_expression >2sigma(I)
_cod_data_source_file c3nj01243c.txt
_cod_data_source_block OPCp
_cod_depositor_comments
;
The following automatic conversions were performed:

'_symmetry_cell_setting' value 'Triclinic' changed to 'triclinic'
according to
/usr/data/users/saulius/automatic-downloads/current/RSC/lib/dictionaries/cif_core.dic
dictionary named 'cif_core.dic' version 2.4.2 from 2011-04-26.

Automatic conversion script
Id: cif_fix_values 2281 2013-09-26 08:29:07Z andrius 
;
_cod_database_code 7053899

loop_
_symmetry_equiv_pos_as_xyz
'x, y, z'
'-x, -y, -z'

loop_
_atom_site_label
_atom_site_type_symbol
_atom_site_fract_x
_atom_site_fract_y
_atom_site_fract_z
_atom_site_U_iso_or_equiv
_atom_site_adp_type
_atom_site_occupancy
_atom_site_symmetry_multiplicity
_atom_site_calc_flag
_atom_site_refinement_flags
P1 P 0.09149(10) 0.41056(8) 0.31761(6) 0.0157(3) Uani 1 1 d .
O4 O 0.1855(3) 0.4884(2) 0.38968(16) 0.0207(6) Uani 1 1 d .
C1 C 0.1569(4) 0.4096(3) 0.2103(2) 0.0169(7) Uani 1 1 d .
H1A H 0.2635 0.3904 0.2060 0.020 Uiso 1 1 calc R
H1B H 0.0949 0.3505 0.1691 0.020 Uiso 1 1 calc R
N1 N 0.1498(3) 0.5135(3) 0.18513(19) 0.0174(7) Uani 1 1 d .
C2 C 0.2654(5) 0.6003(3) 0.2349(2) 0.0213(8) Uani 1 1 d .
H2A H 0.3664 0.5711 0.2300 0.026 Uiso 1 1 calc R
H2B H 0.2388 0.6185 0.2950 0.026 Uiso 1 1 calc R
C3 C 0.2746(5) 0.7056(3) 0.2045(3) 0.0268(9) Uani 1 1 d .
H3A H 0.1764 0.7387 0.2133 0.032 Uiso 1 1 calc R
H3B H 0.3550 0.7595 0.2370 0.032 Uiso 1 1 calc R
N4 N 0.3099(4) 0.6767(3) 0.1132(2) 0.0238(8) Uani 1 1 d .
C5 C 0.1878(5) 0.5961(3) 0.0632(2) 0.0226(8) Uani 1 1 d .
H5A H 0.2104 0.5792 0.0025 0.027 Uiso 1 1 calc R
H5B H 0.0885 0.6277 0.0715 0.027 Uiso 1 1 calc R
C6 C 0.1808(4) 0.4905(3) 0.0929(2) 0.0199(8) Uani 1 1 d .
H6A H 0.0997 0.4371 0.0605 0.024 Uiso 1 1 calc R
H6B H 0.2787 0.4574 0.0817 0.024 Uiso 1 1 calc R
C11 C 0.4015(4) 0.7507(3) 0.0804(2) 0.0193(8) Uani 1 1 d .
C12 C 0.4771(5) 0.7156(3) 0.0014(2) 0.0198(8) Uani 1 1 d .
F12 F 0.4484(3) 0.60601(18) -0.04501(14) 0.0260(5) Uani 1 1 d .
C13 C 0.5822(4) 0.7814(3) -0.0286(2) 0.0194(8) Uani 1 1 d .
H13 H 0.632(2) 0.7514(14) -0.085(3) 0.023 Uiso 1 1 calc R
C14 C 0.6219(4) 0.8930(3) 0.0196(2) 0.0171(8) Uani 1 1 d .
C15 C 0.5475(4) 0.9318(3) 0.0972(2) 0.0172(8) Uani 1 1 d .
C16 C 0.4372(4) 0.8620(3) 0.1267(2) 0.0193(8) Uani 1 1 d .
H16 H 0.383(3) 0.8925(14) 0.182(3) 0.023 Uiso 1 1 calc R
C17 C 0.7361(4) 0.9641(3) -0.0118(2) 0.0182(8) Uani 1 1 d .
O3 O 0.8017(3) 0.9302(2) -0.08227(17) 0.0227(6) Uani 1 1 d .
C18 C 0.7657(4) 1.0765(3) 0.0424(2) 0.0177(8) Uani 1 1 d .
C19 C 0.6855(4) 1.1100(3) 0.1162(2) 0.0178(8) Uani 1 1 d .
H19 H 0.7040(10) 1.185(4) 0.1489(16) 0.021 Uiso 1 1 calc R
N20 N 0.5819(4) 1.0428(3) 0.14549(19) 0.0177(7) Uani 1 1 d .
C20 C 0.8774(4) 1.1593(3) 0.0177(2) 0.0194(8) Uani 1 1 d .
O1 O 0.9048(3) 1.2548(2) 0.06187(17) 0.0234(6) Uani 1 1 d .
O2 O 0.9439(3) 1.1231(2) -0.05717(18) 0.0247(6) Uani 1 1 d .
H2 H 0.9100 1.0582 -0.0797 0.037 Uiso 1 1 calc R
C21 C 0.4993(5) 1.0861(3) 0.2240(2) 0.0215(8) Uani 1 1 d .
H21 H 0.3889 1.0944 0.2164 0.026 Uiso 1 1 calc R
C22 C 0.5816(5) 1.1691(3) 0.2985(3) 0.0288(9) Uani 1 1 d .
H22A H 0.5225 1.2263 0.3337 0.035 Uiso 1 1 calc R
H22B H 0.6895 1.1930 0.2919 0.035 Uiso 1 1 calc R
C23 C 0.5423(5) 1.0496(4) 0.3020(3) 0.0289(9) Uani 1 1 d .
H23A H 0.6267 1.0020 0.2974 0.035 Uiso 1 1 calc R
H23B H 0.4596 1.0353 0.3392 0.035 Uiso 1 1 calc R
C31 C 0.0960(4) 0.2665(3) 0.3198(2) 0.0193(8) Uani 1 1 d .
C32 C 0.1727(5) 0.2434(4) 0.3879(3) 0.0289(9) Uani 1 1 d .
H32 H 0.222(3) 0.300(3) 0.430(2) 0.035 Uiso 1 1 calc R
C33 C 0.1735(6) 0.1334(4) 0.3924(3) 0.0384(11) Uani 1 1 d .
H33 H 0.228(3) 0.1174(10) 0.439(3) 0.046 Uiso 1 1 calc R
C34 C 0.0959(6) 0.0465(4) 0.3298(3) 0.0360(11) Uani 1 1 d .
H34 H 0.0948(6) -0.035(4) 0.3342(4) 0.043 Uiso 1 1 calc R
C35 C 0.0198(5) 0.0692(4) 0.2614(3) 0.0309(10) Uani 1 1 d .
H35 H -0.031(3) 0.013(3) 0.220(2) 0.037 Uiso 1 1 calc R
C36 C 0.0213(5) 0.1787(3) 0.2560(3) 0.0246(9) Uani 1 1 d .
H36 H -0.030(3) 0.1943(9) 0.208(3) 0.030 Uiso 1 1 calc R
C41 C -0.1113(4) 0.4353(3) 0.3223(2) 0.0177(8) Uani 1 1 d .
C42 C -0.1734(4) 0.4678(3) 0.4036(2) 0.0212(8) Uani 1 1 d .
H42 H -0.110(3) 0.4787(6) 0.452(3) 0.025 Uiso 1 1 calc R
C43 C -0.3299(5) 0.4840(3) 0.4128(3) 0.0235(8) Uani 1 1 d .
H43 H -0.373(2) 0.5064(12) 0.470(3) 0.028 Uiso 1 1 calc R
C44 C -0.4256(5) 0.4686(4) 0.3405(3) 0.0259(9) Uani 1 1 d .
H44 H -0.532(6) 0.4803(7) 0.3465(4) 0.031 Uiso 1 1 calc R
C45 C -0.3637(5) 0.4362(3) 0.2595(3) 0.0258(9) Uani 1 1 d .
H45 H -0.427(4) 0.4258(7) 0.212(3) 0.031 Uiso 1 1 calc R
C46 C -0.2074(4) 0.4192(3) 0.2494(3) 0.0206(8) Uani 1 1 d .
H46 H -0.167(2) 0.3969(12) 0.194(3) 0.025 Uiso 1 1 calc R
C1S C 0.7793(9) 0.7471(5) 0.2381(6) 0.077(2) Uani 1 1 d .
C2S C 0.8462(8) 0.7309(6) 0.3165(4) 0.0624(16) Uani 1 1 d .
H2S1 H 0.9419 0.6970 0.3038 0.094 Uiso 1 1 calc R
H2S2 H 0.7749 0.6830 0.3392 0.094 Uiso 1 1 calc R
H2S3 H 0.8657 0.8020 0.3582 0.094 Uiso 1 1 calc R
C3S C 0.7686(7) 0.6650(5) 0.1539(4) 0.0558(15) Uani 1 1 d .
H3S1 H 0.6635 0.6325 0.1423 0.084 Uiso 1 1 calc R
H3S2 H 0.8354 0.6072 0.1539 0.084 Uiso 1 1 calc R
H3S3 H 0.8000 0.7014 0.1104 0.084 Uiso 1 1 calc R
C4S C 0.3073(7) 0.8171(5) 0.4483(3) 0.0481(13) Uani 1 1 d .
C5S C 0.4509(6) 0.7535(6) 0.4569(3) 0.0538(15) Uani 1 1 d .
H5S1 H 0.5250 0.7626 0.4145 0.081 Uiso 1 1 calc R
H5S2 H 0.4189 0.6754 0.4482 0.081 Uiso 1 1 calc R
H5S3 H 0.4976 0.7832 0.5133 0.081 Uiso 1 1 calc R
C6S C 0.1733(9) 0.7849(7) 0.4937(4) 0.075(2) Uani 1 1 d .
H6S1 H 0.0863 0.8225 0.4826 0.112 Uiso 1 1 calc R
H6S2 H 0.1970 0.8057 0.5543 0.112 Uiso 1 1 calc R
H6S3 H 0.1484 0.7054 0.4741 0.112 Uiso 1 1 calc R
O1S O 0.7804(9) 0.8475(6) 0.2315(6) 0.134(3) Uani 1 1 d .
O2S O 0.2969(7) 0.8770(5) 0.4026(4) 0.0926(17) Uani 1 1 d .

loop_
_atom_site_aniso_label
_atom_site_aniso_U_11
_atom_site_aniso_U_22
_atom_site_aniso_U_33
_atom_site_aniso_U_23
_atom_site_aniso_U_13
_atom_site_aniso_U_12
P1 0.0120(5) 0.0176(5) 0.0180(5) 0.0065(4) 0.0003(3) -0.0020(3)
O4 0.0154(13) 0.0260(14) 0.0196(13) 0.0066(11) -0.0024(10) -0.0044(11)
C1 0.0128(17) 0.0174(18) 0.0202(18) 0.0060(14) 0.0011(14) -0.0040(14)
N1 0.0158(15) 0.0167(15) 0.0194(15) 0.0061(12) -0.0013(12) -0.0040(12)
C2 0.025(2) 0.0198(19) 0.0178(18) 0.0061(15) -0.0012(15) -0.0087(16)
C3 0.037(2) 0.020(2) 0.022(2) 0.0052(16) 0.0009(17) -0.0079(17)
N4 0.0318(19) 0.0195(17) 0.0189(16) 0.0071(13) -0.0001(14) -0.0107(14)
C5 0.026(2) 0.0213(19) 0.0202(19) 0.0077(16) -0.0061(16) -0.0082(16)
C6 0.0190(19) 0.0196(19) 0.0195(18) 0.0059(15) -0.0038(15) -0.0087(15)
C11 0.0191(19) 0.0172(18) 0.0226(19) 0.0084(15) -0.0029(15) -0.0025(15)
C12 0.024(2) 0.0123(17) 0.0209(19) 0.0015(14) -0.0045(15) -0.0021(14)
F12 0.0332(13) 0.0139(11) 0.0267(12) 0.0003(9) 0.0017(10) -0.0052(9)
C13 0.0190(19) 0.0190(19) 0.0205(19) 0.0056(15) 0.0002(15) 0.0024(15)
C14 0.0145(18) 0.0181(18) 0.0188(18) 0.0058(14) -0.0017(14) -0.0005(14)
C15 0.0177(18) 0.0149(17) 0.0191(18) 0.0056(14) -0.0025(14) -0.0016(14)
C16 0.0204(19) 0.0195(19) 0.0186(18) 0.0072(15) 0.0007(15) -0.0021(15)
C17 0.0157(18) 0.0196(19) 0.0202(19) 0.0077(15) -0.0005(15) -0.0004(14)
O3 0.0228(14) 0.0198(14) 0.0241(14) 0.0043(11) 0.0062(11) -0.0009(11)
C18 0.0167(18) 0.0176(18) 0.0193(18) 0.0067(15) -0.0014(14) -0.0007(14)
C19 0.0165(18) 0.0157(18) 0.0207(18) 0.0050(15) -0.0017(15) -0.0015(14)
N20 0.0157(15) 0.0183(15) 0.0174(15) 0.0030(12) 0.0006(12) -0.0028(12)
C20 0.0142(18) 0.023(2) 0.0224(19) 0.0091(16) -0.0029(15) -0.0015(15)
O1 0.0229(14) 0.0202(14) 0.0250(14) 0.0055(11) -0.0025(11) -0.0069(11)
O2 0.0218(14) 0.0244(15) 0.0266(15) 0.0068(12) 0.0050(12) -0.0052(11)
C21 0.023(2) 0.0180(18) 0.0207(19) 0.0028(15) 0.0044(15) -0.0049(15)
C22 0.034(2) 0.025(2) 0.021(2) -0.0002(17) 0.0054(17) -0.0062(18)
C23 0.035(2) 0.029(2) 0.022(2) 0.0081(17) 0.0023(17) -0.0049(18)
C31 0.0162(18) 0.0210(19) 0.0235(19) 0.0103(15) 0.0058(15) 0.0022(14)
C32 0.029(2) 0.030(2) 0.031(2) 0.0139(18) -0.0013(18) 0.0003(18)
C33 0.045(3) 0.039(3) 0.040(3) 0.024(2) 0.001(2) 0.010(2)
C34 0.044(3) 0.025(2) 0.047(3) 0.021(2) 0.009(2) 0.007(2)
C35 0.035(2) 0.022(2) 0.034(2) 0.0060(18) 0.0085(19) -0.0010(18)
C36 0.022(2) 0.024(2) 0.030(2) 0.0115(17) 0.0034(17) -0.0019(16)
C41 0.0140(17) 0.0150(17) 0.0247(19) 0.0071(14) 0.0010(14) -0.0017(14)
C42 0.0189(19) 0.024(2) 0.0207(19) 0.0063(16) -0.0031(16) -0.0002(15)
C43 0.020(2) 0.028(2) 0.021(2) 0.0051(16) 0.0040(16) 0.0016(16)
C44 0.015(2) 0.033(2) 0.029(2) 0.0065(18) 0.0016(16) 0.0028(16)
C45 0.019(2) 0.030(2) 0.026(2) 0.0042(17) -0.0055(17) 0.0011(16)
C46 0.0190(19) 0.0214(19) 0.0202(19) 0.0039(15) 0.0005(15) 0.0004(15)
C1S 0.070(4) 0.039(3) 0.117(6) 0.006(4) -0.034(4) 0.025(3)
C2S 0.062(4) 0.062(4) 0.071(4) 0.030(3) 0.011(3) 0.008(3)
C3S 0.059(4) 0.065(4) 0.053(3) 0.029(3) 0.011(3) 0.020(3)
C4S 0.060(4) 0.046(3) 0.040(3) 0.015(2) 0.002(3) 0.005(3)
C5S 0.038(3) 0.078(4) 0.033(3) -0.009(3) -0.002(2) 0.010(3)
C6S 0.068(4) 0.101(6) 0.053(4) 0.022(4) -0.003(3) -0.012(4)
O1S 0.136(6) 0.079(4) 0.189(8) 0.044(5) -0.024(6) 0.001(4)
O2S 0.121(5) 0.081(4) 0.094(4) 0.051(3) -0.004(3) 0.024(3)

loop_
_atom_type_symbol
_atom_type_description
_atom_type_scat_dispersion_real
_atom_type_scat_dispersion_imag
_atom_type_scat_source
C C 0.0033 0.0016 'International Tables Vol C Tables 4.2.6.8 and 6.1.1.4'
H H 0.0000 0.0000 'International Tables Vol C Tables 4.2.6.8 and 6.1.1.4'
N N 0.0061 0.0033 'International Tables Vol C Tables 4.2.6.8 and 6.1.1.4'
O O 0.0106 0.0060 'International Tables Vol C Tables 4.2.6.8 and 6.1.1.4'
F F 0.0171 0.0103 'International Tables Vol C Tables 4.2.6.8 and 6.1.1.4'
P P 0.1023 0.0942 'International Tables Vol C Tables 4.2.6.8 and 6.1.1.4'

loop_
_geom_angle_atom_site_label_1
_geom_angle_atom_site_label_2
_geom_angle_atom_site_label_3
_geom_angle
O4 P1 C41 112.42(17)
O4 P1 C31 111.75(17)
C41 P1 C31 105.22(17)
O4 P1 C1 115.40(16)
C41 P1 C1 107.92(17)
C31 P1 C1 103.27(17)
N1 C1 P1 116.4(3)
N1 C1 H1A 108.2
P1 C1 H1A 108.2
N1 C1 H1B 108.2
P1 C1 H1B 108.2
H1A C1 H1B 107.3
C1 N1 C2 110.3(3)
C1 N1 C6 108.1(3)
C2 N1 C6 110.2(3)
N1 C2 C3 112.2(3)
N1 C2 H2A 109.2
C3 C2 H2A 109.2
N1 C2 H2B 109.2
C3 C2 H2B 109.2
H2A C2 H2B 107.9
N4 C3 C2 108.8(3)
N4 C3 H3A 109.9
C2 C3 H3A 109.9
N4 C3 H3B 109.9
C2 C3 H3B 109.9
H3A C3 H3B 108.3
C11 N4 C3 120.1(3)
C11 N4 C5 123.8(3)
C3 N4 C5 110.4(3)
N4 C5 C6 108.9(3)
N4 C5 H5A 109.9
C6 C5 H5A 109.9
N4 C5 H5B 109.9
C6 C5 H5B 109.9
H5A C5 H5B 108.3
N1 C6 C5 111.3(3)
N1 C6 H6A 109.4
C5 C6 H6A 109.4
N1 C6 H6B 109.4
C5 C6 H6B 109.4
H6A C6 H6B 108.0
N4 C11 C16 121.9(4)
N4 C11 C12 121.7(3)
C16 C11 C12 116.1(3)
C13 C12 F12 117.9(3)
C13 C12 C11 124.0(3)
F12 C12 C11 117.9(3)
C12 C13 C14 119.9(4)
C12 C13 H13 120.1
C14 C13 H13 120.1
C15 C14 C13 118.0(3)
C15 C14 C17 121.8(3)
C13 C14 C17 120.3(3)
C14 C15 N20 119.3(3)
C14 C15 C16 121.1(3)
N20 C15 C16 119.6(3)
C11 C16 C15 120.9(4)
C11 C16 H16 119.5
C15 C16 H16 119.5
O3 C17 C18 122.8(3)
O3 C17 C14 122.1(3)
C18 C17 C14 115.2(3)
C19 C18 C17 120.0(3)
C19 C18 C20 118.8(3)
C17 C18 C20 121.1(3)
N20 C19 C18 124.3(3)
N20 C19 H19 117.8
C18 C19 H19 117.8
C19 N20 C15 119.4(3)
C19 N20 C21 120.6(3)
C15 N20 C21 119.9(3)
O1 C20 O2 121.7(3)
O1 C20 C18 122.8(3)
O2 C20 C18 115.5(3)
C20 O2 H2 109.5
N20 C21 C22 119.9(3)
N20 C21 C23 117.6(4)
C22 C21 C23 60.6(3)
N20 C21 H21 115.8
C22 C21 H21 115.8
C23 C21 H21 115.8
C21 C22 C23 60.0(3)
C21 C22 H22A 117.8
C23 C22 H22A 117.8
C21 C22 H22B 117.8
C23 C22 H22B 117.8
H22A C22 H22B 114.9
C21 C23 C22 59.4(3)
C21 C23 H23A 117.8
C22 C23 H23A 117.8
C21 C23 H23B 117.8
C22 C23 H23B 117.8
H23A C23 H23B 115.0
C32 C31 C36 119.6(4)
C32 C31 P1 118.9(3)
C36 C31 P1 121.6(3)
C31 C32 C33 119.9(4)
C31 C32 H32 120.1
C33 C32 H32 120.1
C32 C33 C34 120.4(4)
C32 C33 H33 119.8
C34 C33 H33 119.8
C35 C34 C33 119.9(4)
C35 C34 H34 120.0
C33 C34 H34 120.0
C36 C35 C34 119.8(4)
C36 C35 H35 120.1
C34 C35 H35 120.1
C35 C36 C31 120.5(4)
C35 C36 H36 119.8
C31 C36 H36 119.8
C42 C41 C46 119.6(3)
C42 C41 P1 116.8(3)
C46 C41 P1 123.5(3)
C43 C42 C41 120.5(4)
C43 C42 H42 119.7
C41 C42 H42 119.7
C42 C43 C44 120.0(4)
C42 C43 H43 120.0
C44 C43 H43 120.0
C45 C44 C43 119.5(4)
C45 C44 H44 120.3
C43 C44 H44 120.3
C44 C45 C46 121.1(4)
C44 C45 H45 119.5
C46 C45 H45 119.5
C45 C46 C41 119.3(4)
C45 C46 H46 120.3
C41 C46 H46 120.3
O1S C1S C2S 117.7(7)
O1S C1S C3S 111.9(8)
C2S C1S C3S 125.7(5)
C1S C2S H2S1 109.5
C1S C2S H2S2 109.5
H2S1 C2S H2S2 109.5
C1S C2S H2S3 109.5
H2S1 C2S H2S3 109.5
H2S2 C2S H2S3 109.5
C1S C3S H3S1 109.5
C1S C3S H3S2 109.5
H3S1 C3S H3S2 109.5
C1S C3S H3S3 109.5
H3S1 C3S H3S3 109.5
H3S2 C3S H3S3 109.5
O2S C4S C6S 120.9(7)
O2S C4S C5S 125.4(6)
C6S C4S C5S 113.2(5)
C4S C5S H5S1 109.5
C4S C5S H5S2 109.5
H5S1 C5S H5S2 109.5
C4S C5S H5S3 109.5
H5S1 C5S H5S3 109.5
H5S2 C5S H5S3 109.5
C4S C6S H6S1 109.5
C4S C6S H6S2 109.5
H6S1 C6S H6S2 109.5
C4S C6S H6S3 109.5
H6S1 C6S H6S3 109.5
H6S2 C6S H6S3 109.5

loop_
_geom_bond_atom_site_label_1
_geom_bond_atom_site_label_2
_geom_bond_distance
P1 O4 1.487(3)
P1 C41 1.805(4)
P1 C31 1.806(4)
P1 C1 1.821(4)
C1 N1 1.461(5)
C1 H1A 0.9700
C1 H1B 0.9700
N1 C2 1.469(5)
N1 C6 1.470(5)
C2 C3 1.512(5)
C2 H2A 0.9700
C2 H2B 0.9700
C3 N4 1.461(5)
C3 H3A 0.9700
C3 H3B 0.9700
N4 C11 1.376(5)
N4 C5 1.468(5)
C5 C6 1.509(5)
C5 H5A 0.9700
C5 H5B 0.9700
C6 H6A 0.9700
C6 H6B 0.9700
C11 C16 1.395(5)
C11 C12 1.414(5)
C12 C13 1.347(5)
C12 F12 1.371(4)
C13 C14 1.411(5)
C13 H13 0.9950
C14 C15 1.398(5)
C14 C17 1.452(5)
C15 N20 1.399(5)
C15 C16 1.403(5)
C16 H16 1.0018
C17 O3 1.258(5)
C17 C18 1.440(5)
C18 C19 1.365(5)
C18 C20 1.484(5)
C19 N20 1.345(5)
C19 H19 0.9465
N20 C21 1.454(5)
C20 O1 1.215(5)
C20 O2 1.324(5)
O2 H2 0.8200
C21 C22 1.493(5)
C21 C23 1.503(6)
C21 H21 0.9800
C22 C23 1.511(6)
C22 H22A 0.9700
C22 H22B 0.9700
C23 H23A 0.9700
C23 H23B 0.9700
C31 C32 1.389(6)
C31 C36 1.397(6)
C32 C33 1.389(6)
C32 H32 0.9110
C33 C34 1.390(7)
C33 H33 0.9623
C34 C35 1.388(7)
C34 H34 1.0364
C35 C36 1.386(6)
C35 H35 0.9049
C36 H36 0.9693
C41 C42 1.390(5)
C41 C46 1.399(5)
C42 C43 1.388(6)
C42 H42 0.9248
C43 C44 1.391(6)
C43 H43 0.9805
C44 C45 1.384(6)
C44 H44 0.9470
C45 C46 1.390(6)
C45 H45 0.9143
C46 H46 0.9456
C1S O1S 1.280(9)
C1S C2S 1.459(10)
C1S C3S 1.465(10)
C2S H2S1 0.9600
C2S H2S2 0.9600
C2S H2S3 0.9600
C3S H3S1 0.9600
C3S H3S2 0.9600
C3S H3S3 0.9600
C4S O2S 1.187(7)
C4S C6S 1.456(9)
C4S C5S 1.554(8)
C5S H5S1 0.9600
C5S H5S2 0.9600
C5S H5S3 0.9600
C6S H6S1 0.9600
C6S H6S2 0.9600
C6S H6S3 0.9600

loop_
_geom_hbond_atom_site_label_D
_geom_hbond_atom_site_label_H
_geom_hbond_atom_site_label_A
_geom_hbond_distance_DH
_geom_hbond_distance_HA
_geom_hbond_distance_DA
_geom_hbond_angle_DHA
O2 H2 O3 0.82 1.77 2.531(4) 154.2

loop_
_geom_torsion_atom_site_label_1
_geom_torsion_atom_site_label_2
_geom_torsion_atom_site_label_3
_geom_torsion_atom_site_label_4
_geom_torsion
O4 P1 C1 N1 -64.2(3)
C41 P1 C1 N1 62.5(3)
C31 P1 C1 N1 173.5(3)
P1 C1 N1 C2 69.2(3)
P1 C1 N1 C6 -170.3(2)
C1 N1 C2 C3 173.8(3)
C6 N1 C2 C3 54.6(4)
N1 C2 C3 N4 -57.1(4)
C2 C3 N4 C11 -145.4(4)
C2 C3 N4 C5 60.3(4)
C11 N4 C5 C6 145.5(4)
C3 N4 C5 C6 -61.4(4)
C1 N1 C6 C5 -175.6(3)
C2 N1 C6 C5 -55.1(4)
N4 C5 C6 N1 58.5(4)
C3 N4 C11 C16 -13.3(6)
C5 N4 C11 C16 137.4(4)
C3 N4 C11 C12 160.4(4)
C5 N4 C11 C12 -48.9(6)
N4 C11 C12 C13 -171.8(4)
C16 C11 C12 C13 2.3(6)
N4 C11 C12 F12 4.3(6)
C16 C11 C12 F12 178.3(3)
F12 C12 C13 C14 -176.5(3)
C11 C12 C13 C14 -0.4(6)
C12 C13 C14 C15 -0.9(5)
C12 C13 C14 C17 179.4(3)
C13 C14 C15 N20 -178.6(3)
C17 C14 C15 N20 1.1(5)
C13 C14 C15 C16 0.2(5)
C17 C14 C15 C16 179.9(3)
N4 C11 C16 C15 171.2(3)
C12 C11 C16 C15 -2.9(5)
C14 C15 C16 C11 1.8(6)
N20 C15 C16 C11 -179.4(3)
C15 C14 C17 O3 -178.9(3)
C13 C14 C17 O3 0.8(6)
C15 C14 C17 C18 -0.3(5)
C13 C14 C17 C18 179.4(3)
O3 C17 C18 C19 176.9(3)
C14 C17 C18 C19 -1.7(5)
O3 C17 C18 C20 -0.2(6)
C14 C17 C18 C20 -178.8(3)
C17 C18 C19 N20 3.1(6)
C20 C18 C19 N20 -179.7(3)
C18 C19 N20 C15 -2.3(6)
C18 C19 N20 C21 -178.8(4)
C14 C15 N20 C19 0.1(5)
C16 C15 N20 C19 -178.7(3)
C14 C15 N20 C21 176.6(3)
C16 C15 N20 C21 -2.2(5)
C19 C18 C20 O1 2.7(6)
C17 C18 C20 O1 179.8(3)
C19 C18 C20 O2 -176.0(3)
C17 C18 C20 O2 1.1(5)
C19 N20 C21 C22 -38.5(5)
C15 N20 C21 C22 145.1(4)
C19 N20 C21 C23 -108.7(4)
C15 N20 C21 C23 74.8(4)
N20 C21 C22 C23 -106.8(4)
N20 C21 C23 C22 110.6(4)
O4 P1 C31 C32 4.4(4)
C41 P1 C31 C32 -117.9(3)
C1 P1 C31 C32 129.0(3)
O4 P1 C31 C36 -177.1(3)
C41 P1 C31 C36 60.6(3)
C1 P1 C31 C36 -52.5(3)
C36 C31 C32 C33 -0.5(6)
P1 C31 C32 C33 178.0(3)
C31 C32 C33 C34 -1.0(7)
C32 C33 C34 C35 1.4(7)
C33 C34 C35 C36 -0.2(7)
C34 C35 C36 C31 -1.3(6)
C32 C31 C36 C35 1.7(6)
P1 C31 C36 C35 -176.8(3)
O4 P1 C41 C42 -35.4(3)
C31 P1 C41 C42 86.4(3)
C1 P1 C41 C42 -163.8(3)
O4 P1 C41 C46 147.2(3)
C31 P1 C41 C46 -91.0(3)
C1 P1 C41 C46 18.8(4)
C46 C41 C42 C43 0.1(6)
P1 C41 C42 C43 -177.4(3)
C41 C42 C43 C44 -0.5(6)
C42 C43 C44 C45 0.5(6)
C43 C44 C45 C46 -0.3(6)
C44 C45 C46 C41 -0.1(6)
C42 C41 C46 C45 0.1(5)
P1 C41 C46 C45 177.5(3)
